data_7120805
loop_
_publ_author_name
'Chinthapally, Kiran'
'Massaro, Nicholas P.'
'Padgett, Haylee L.'
'Sharma, Indrajeet'

_publ_section_title
;
 A Serendipitous Cascade of Rhodium Vinylcarbenoids with Aminochalcones
 for the Synthesis of Functionalized Quinolines
;
_journal_name_full 'Chem. Commun.'
_journal_paper_doi 10.1039/C7CC07181G
_journal_year 2017
_chemical_formula_moiety 'C26 H20 Cl N O2'
_chemical_formula_sum 'C26 H20 Cl N O2'
_chemical_formula_weight 413.88
_chemical_melting_point 426.5(15)
_chemical_name_systematic KC-695
_space_group_crystal_system triclinic
_space_group_IT_number 2
_space_group_name_Hall '-P 1'
_space_group_name_H-M_alt 'P -1'
_symmetry_space_group_name_Hall '-P 1'
_symmetry_space_group_name_H-M 'P -1'
_atom_sites_solution_hydrogens geom
_atom_sites_solution_primary dual
_atom_sites_solution_secondary difmap
_audit_creation_method SHELXL-2014/7
_audit_update_record
;
2017-05-30 deposited with the CCDC.
2017-10-19 downloaded from the CCDC.
;
_cell_angle_alpha 92.924(5)
_cell_angle_beta 101.019(5)
_cell_angle_gamma 110.770(5)
_cell_formula_units_Z 2
_cell_length_a 7.528(3)
_cell_length_b 9.407(3)
_cell_length_c 15.201(5)
_cell_measurement_reflns_used 5350
_cell_measurement_temperature 100(2)
_cell_measurement_theta_max 26.93
_cell_measurement_theta_min 2.34
_cell_volume 979.6(6)
_computing_cell_refinement 'SAINT (Bruker, 2007)'
_computing_data_collection 'APEX2 (Bruker, 2007)'
_computing_data_reduction 'SAINT (Bruker, 2007)'
_computing_molecular_graphics 'Mercury (CCDC, 2016)'
_computing_publication_material 'SHELXL-2014/7 (Sheldrick, 2015b)'
_computing_structure_refinement 'SHELXL-2014/7 (Sheldrick, 2015b)'
_computing_structure_solution 'SHELXT (Sheldrick, 2015a)'
_diffrn_ambient_temperature 100(2)
_diffrn_measured_fraction_theta_full 1.000
_diffrn_measured_fraction_theta_max 0.997
_diffrn_measurement_device_type 'Bruker APEX CCD'
_diffrn_measurement_method '\f and \w scans'
_diffrn_radiation_type MoK\a
_diffrn_radiation_wavelength 0.71073
_diffrn_reflns_av_R_equivalents 0.0395
_diffrn_reflns_av_unetI/netI 0.0466
_diffrn_reflns_Laue_measured_fraction_full 1.000
_diffrn_reflns_Laue_measured_fraction_max 0.997
_diffrn_reflns_limit_h_max 9
_diffrn_reflns_limit_h_min -9
_diffrn_reflns_limit_k_max 12
_diffrn_reflns_limit_k_min -12
_diffrn_reflns_limit_l_max 19
_diffrn_reflns_limit_l_min 0
_diffrn_reflns_number 30817
_diffrn_reflns_point_group_measured_fraction_full 1.000
_diffrn_reflns_point_group_measured_fraction_max 0.997
_diffrn_reflns_theta_full 25.242
_diffrn_reflns_theta_max 27.547
_diffrn_reflns_theta_min 1.376
_exptl_absorpt_coefficient_mu 0.219
_exptl_absorpt_correction_T_max 0.983
_exptl_absorpt_correction_T_min 0.902
_exptl_absorpt_correction_type multi-scan
_exptl_absorpt_process_details 'TWINABS (Sheldrick, 2015c)'
_exptl_crystal_colour colourless
_exptl_crystal_density_diffrn 1.403
_exptl_crystal_description needle
_exptl_crystal_F_000 432
_exptl_crystal_recrystallization_method 'Re-crystallisation from solvent: ethyl acetate, Hexane'
_exptl_crystal_size_max 0.480
_exptl_crystal_size_mid 0.100
_exptl_crystal_size_min 0.080
_refine_diff_density_max 1.014
_refine_diff_density_min -0.424
_refine_diff_density_rms 0.068
_refine_ls_extinction_method none
_refine_ls_goodness_of_fit_ref 0.997
_refine_ls_hydrogen_treatment constr
_refine_ls_matrix_type full
_refine_ls_number_parameters 272
_refine_ls_number_reflns 8336
_refine_ls_number_restraints 0
_refine_ls_restrained_S_all 0.997
_refine_ls_R_factor_all 0.0867
_refine_ls_R_factor_gt 0.0623
_refine_ls_shift/su_max 0.000
_refine_ls_shift/su_mean 0.000
_refine_ls_structure_factor_coef Fsqd
_refine_ls_weighting_details 'w=1/[\s^2^(Fo^2^)+(0.0700P)^2^+0.6000P] where P=(Fo^2^+2Fc^2^)/3'
_refine_ls_weighting_scheme calc
_refine_ls_wR_factor_gt 0.1419
_refine_ls_wR_factor_ref 0.1543
_reflns_Friedel_coverage 0.000
_reflns_number_gt 6344
_reflns_number_total 8336
_reflns_threshold_expression 'I > 2\s(I)'
_cod_data_source_file c7cc07181g2.cif
_cod_data_source_block 17042
_cod_depositor_comments
;
The following automatic conversions were performed:

'_chemical_melting_point' value '425-428' was changed to '426.5(15)'
- the average value was taken and precision was estimated.

Automatic conversion script
Id: cif_fix_values 4973 2017-02-22 13:04:09Z antanas 
;
_cod_database_code 7120805
_shelx_space_group_comment
; 
The symmetry employed for this shelxl refinement is uniquely defined 
by the following loop, which should always be used as a source of 
symmetry information in preference to the above space-group names. 
They are only intended as comments. 
;
_shelx_estimated_absorpt_t_min 0.902
_shelx_estimated_absorpt_t_max 0.983

loop_
_space_group_symop_operation_xyz
'x, y, z'
'-x, -y, -z'

loop_
_atom_site_label
_atom_site_type_symbol
_atom_site_fract_x
_atom_site_fract_y
_atom_site_fract_z
_atom_site_U_iso_or_equiv
_atom_site_adp_type
_atom_site_occupancy
_atom_site_site_symmetry_order
_atom_site_calc_flag
_atom_site_refinement_flags_posn
_atom_site_refinement_flags_adp
Cl1 Cl 0.86399(14) 0.67332(10) -0.07021(5) 0.0473(2) Uani 1 1 d . .
O1 O 0.4567(2) 0.17649(19) 0.39042(12) 0.0221(4) Uani 1 1 d . .
O2 O 0.4074(2) 0.1541(2) 0.53141(12) 0.0244(4) Uani 1 1 d . .
N1 N 0.7135(3) 0.4323(2) 0.58834(14) 0.0213(4) Uani 1 1 d . .
C1 C 0.7022(4) 0.6186(3) 0.30395(19) 0.0281(6) Uani 1 1 d . .
H1 H 0.5999 0.6627 0.3061 0.034 Uiso 1 1 calc R U
C2 C 0.8822(3) 0.7111(3) 0.38061(17) 0.0211(5) Uani 1 1 d . .
H2A H 1.0039 0.7093 0.3658 0.025 Uiso 1 1 calc R U
H2B H 0.8936 0.8189 0.3920 0.025 Uiso 1 1 calc R U
C3 C 0.8390(3) 0.6274(3) 0.46059(17) 0.0191(5) Uani 1 1 d . .
C4 C 0.9250(3) 0.6785(3) 0.55301(17) 0.0206(5) Uani 1 1 d . .
C5 C 1.0750(3) 0.8235(3) 0.58693(18) 0.0235(5) Uani 1 1 d . .
H5 H 1.1254 0.8923 0.5462 0.028 Uiso 1 1 calc R U
C6 C 1.1470(4) 0.8644(3) 0.67801(18) 0.0266(6) Uani 1 1 d . .
H6 H 1.2476 0.9616 0.7000 0.032 Uiso 1 1 calc R U
C7 C 1.0739(4) 0.7639(3) 0.73993(19) 0.0303(6) Uani 1 1 d . .
H7 H 1.1239 0.7949 0.8030 0.036 Uiso 1 1 calc R U
C8 C 0.9312(4) 0.6222(3) 0.70933(18) 0.0279(6) Uani 1 1 d . .
H8 H 0.8840 0.5550 0.7514 0.034 Uiso 1 1 calc R U
C9 C 0.8536(3) 0.5750(3) 0.61537(17) 0.0219(5) Uani 1 1 d . .
C10 C 0.6406(3) 0.3884(3) 0.50076(16) 0.0184(5) Uani 1 1 d . .
C11 C 0.6960(3) 0.4833(3) 0.43338(16) 0.0182(5) Uani 1 1 d . .
C12 C 0.6277(4) 0.4557(3) 0.33189(17) 0.0215(5) Uani 1 1 d . .
H12A H 0.4838 0.4075 0.3135 0.026 Uiso 1 1 calc R U
H12B H 0.6850 0.3894 0.3046 0.026 Uiso 1 1 calc R U
C13 C 0.7438(4) 0.6271(3) 0.20962(18) 0.0266(6) Uani 1 1 d . .
C14 C 0.6939(5) 0.4981(3) 0.14707(19) 0.0396(7) Uani 1 1 d . .
H14 H 0.6342 0.3990 0.1635 0.047 Uiso 1 1 calc R U
C15 C 0.7298(5) 0.5118(4) 0.0612(2) 0.0439(8) Uani 1 1 d . .
H15 H 0.6964 0.4230 0.0193 0.053 Uiso 1 1 calc R U
C16 C 0.8149(4) 0.6562(3) 0.03727(17) 0.0288(6) Uani 1 1 d . .
C17 C 0.8624(4) 0.7850(3) 0.09665(17) 0.0247(5) Uani 1 1 d . .
H17 H 0.9180 0.8839 0.0792 0.030 Uiso 1 1 calc R U
C18 C 0.8281(4) 0.7691(3) 0.18263(18) 0.0251(5) Uani 1 1 d . .
H18 H 0.8637 0.8585 0.2243 0.030 Uiso 1 1 calc R U
C19 C 0.4878(3) 0.2274(3) 0.47797(16) 0.0188(5) Uani 1 1 d . .
C20 C 0.3117(3) 0.0231(3) 0.35939(17) 0.0217(5) Uani 1 1 d . .
H20A H 0.1793 0.0227 0.3571 0.026 Uiso 1 1 calc R U
H20B H 0.3347 -0.0492 0.4011 0.026 Uiso 1 1 calc R U
C21 C 0.3305(3) -0.0238(3) 0.26643(17) 0.0212(5) Uani 1 1 d . .
C22 C 0.3344(4) 0.0730(3) 0.19960(17) 0.0247(5) Uani 1 1 d . .
H22 H 0.3231 0.1689 0.2123 0.030 Uiso 1 1 calc R U
C23 C 0.3548(4) 0.0296(3) 0.11462(19) 0.0302(6) Uani 1 1 d . .
H23 H 0.3597 0.0966 0.0697 0.036 Uiso 1 1 calc R U
C24 C 0.3680(4) -0.1117(3) 0.09519(19) 0.0309(6) Uani 1 1 d . .
H24 H 0.3828 -0.1413 0.0371 0.037 Uiso 1 1 calc R U
C25 C 0.3597(4) -0.2093(3) 0.16082(19) 0.0293(6) Uani 1 1 d . .
H25 H 0.3659 -0.3069 0.1472 0.035 Uiso 1 1 calc R U
C26 C 0.3422(4) -0.1653(3) 0.24658(18) 0.0250(5) Uani 1 1 d . .
H26 H 0.3383 -0.2323 0.2915 0.030 Uiso 1 1 calc R U

loop_
_atom_site_aniso_label
_atom_site_aniso_U_11
_atom_site_aniso_U_22
_atom_site_aniso_U_33
_atom_site_aniso_U_23
_atom_site_aniso_U_13
_atom_site_aniso_U_12
Cl1 0.0750(6) 0.0519(5) 0.0234(4) 0.0082(3) 0.0219(4) 0.0275(4)
O1 0.0234(9) 0.0160(9) 0.0223(9) 0.0012(7) 0.0082(7) 0.0005(7)
O2 0.0260(9) 0.0218(9) 0.0241(9) 0.0050(7) 0.0099(7) 0.0049(7)
N1 0.0183(10) 0.0230(11) 0.0229(11) 0.0027(9) 0.0082(8) 0.0062(8)
C1 0.0285(14) 0.0253(14) 0.0333(15) 0.0041(12) 0.0110(11) 0.0112(11)
C2 0.0223(12) 0.0176(12) 0.0228(13) 0.0036(10) 0.0086(10) 0.0046(10)
C3 0.0179(12) 0.0179(12) 0.0246(13) 0.0046(10) 0.0091(9) 0.0080(9)
C4 0.0194(12) 0.0197(12) 0.0247(13) 0.0016(10) 0.0087(9) 0.0079(10)
C5 0.0203(12) 0.0210(13) 0.0286(14) 0.0009(10) 0.0082(10) 0.0061(10)
C6 0.0192(12) 0.0250(14) 0.0315(14) -0.0045(11) 0.0056(10) 0.0046(10)
C7 0.0259(14) 0.0377(17) 0.0223(14) -0.0045(12) 0.0041(10) 0.0076(12)
C8 0.0247(13) 0.0337(15) 0.0228(14) 0.0024(11) 0.0088(10) 0.0060(11)
C9 0.0180(12) 0.0239(13) 0.0230(13) 0.0003(10) 0.0070(9) 0.0061(10)
C10 0.0157(11) 0.0204(12) 0.0210(12) 0.0035(10) 0.0075(9) 0.0072(9)
C11 0.0172(11) 0.0185(12) 0.0203(12) 0.0015(9) 0.0069(9) 0.0071(9)
C12 0.0233(12) 0.0171(12) 0.0217(13) 0.0016(10) 0.0072(10) 0.0036(10)
C13 0.0297(14) 0.0235(14) 0.0224(13) 0.0025(10) 0.0051(10) 0.0053(11)
C14 0.068(2) 0.0212(15) 0.0238(15) 0.0072(12) 0.0073(14) 0.0112(14)
C15 0.084(2) 0.0261(16) 0.0229(15) 0.0000(12) 0.0099(15) 0.0229(16)
C16 0.0410(15) 0.0359(16) 0.0166(12) 0.0067(11) 0.0102(11) 0.0204(13)
C17 0.0257(13) 0.0244(14) 0.0240(13) 0.0071(11) 0.0085(10) 0.0072(11)
C18 0.0257(13) 0.0235(14) 0.0248(14) 0.0011(10) 0.0101(10) 0.0057(10)
C19 0.0165(11) 0.0217(13) 0.0213(12) 0.0042(10) 0.0063(9) 0.0095(9)
C20 0.0208(12) 0.0160(12) 0.0249(13) 0.0023(10) 0.0064(10) 0.0021(10)
C21 0.0150(11) 0.0188(13) 0.0234(13) 0.0005(10) 0.0031(9) -0.0003(9)
C22 0.0265(13) 0.0173(13) 0.0260(14) 0.0013(10) 0.0061(10) 0.0033(10)
C23 0.0326(14) 0.0283(15) 0.0252(14) 0.0055(11) 0.0073(11) 0.0052(12)
C24 0.0307(14) 0.0343(16) 0.0255(14) -0.0018(12) 0.0086(11) 0.0091(12)
C25 0.0264(14) 0.0268(14) 0.0344(16) -0.0016(12) 0.0065(11) 0.0106(11)
C26 0.0213(12) 0.0227(14) 0.0279(14) 0.0036(11) 0.0044(10) 0.0050(10)

loop_
_atom_type_symbol
_atom_type_description
_atom_type_scat_dispersion_real
_atom_type_scat_dispersion_imag
_atom_type_scat_source
C C 0.0033 0.0016 'International Tables Vol C Tables 4.2.6.8 and 6.1.1.4'
H H 0.0000 0.0000 'International Tables Vol C Tables 4.2.6.8 and 6.1.1.4'
N N 0.0061 0.0033 'International Tables Vol C Tables 4.2.6.8 and 6.1.1.4'
O O 0.0106 0.0060 'International Tables Vol C Tables 4.2.6.8 and 6.1.1.4'
Cl Cl 0.1484 0.1585 'International Tables Vol C Tables 4.2.6.8 and 6.1.1.4'

loop_
_geom_angle_atom_site_label_1
_geom_angle_atom_site_label_2
_geom_angle_atom_site_label_3
_geom_angle
C19 O1 C20 116.27(18)
C10 N1 C9 118.3(2)
C13 C1 C12 115.5(2)
C13 C1 C2 113.7(2)
C12 C1 C2 104.5(2)
C13 C1 H1 107.6
C12 C1 H1 107.6
C2 C1 H1 107.6
C3 C2 C1 102.9(2)
C3 C2 H2A 111.2
C1 C2 H2A 111.2
C3 C2 H2B 111.2
C1 C2 H2B 111.2
H2A C2 H2B 109.1
C11 C3 C4 120.5(2)
C11 C3 C2 111.1(2)
C4 C3 C2 128.4(2)
C3 C4 C5 124.3(2)
C3 C4 C9 116.6(2)
C5 C4 C9 119.1(2)
C6 C5 C4 120.2(2)
C6 C5 H5 119.9
C4 C5 H5 119.9
C5 C6 C7 120.9(2)
C5 C6 H6 119.5
C7 C6 H6 119.5
C8 C7 C6 120.3(3)
C8 C7 H7 119.8
C6 C7 H7 119.8
C7 C8 C9 120.5(2)
C7 C8 H8 119.8
C9 C8 H8 119.8
N1 C9 C8 118.2(2)
N1 C9 C4 122.8(2)
C8 C9 C4 119.0(2)
N1 C10 C11 123.6(2)
N1 C10 C19 114.0(2)
C11 C10 C19 122.3(2)
C3 C11 C10 118.2(2)
C3 C11 C12 110.4(2)
C10 C11 C12 131.4(2)
C11 C12 C1 103.4(2)
C11 C12 H12A 111.1
C1 C12 H12A 111.1
C11 C12 H12B 111.1
C1 C12 H12B 111.1
H12A C12 H12B 109.1
C18 C13 C14 117.6(2)
C18 C13 C1 119.1(2)
C14 C13 C1 123.2(2)
C15 C14 C13 121.1(3)
C15 C14 H14 119.5
C13 C14 H14 119.5
C16 C15 C14 119.2(3)
C16 C15 H15 120.4
C14 C15 H15 120.4
C17 C16 C15 121.0(2)
C17 C16 Cl1 119.8(2)
C15 C16 Cl1 119.2(2)
C16 C17 C18 119.0(2)
C16 C17 H17 120.5
C18 C17 H17 120.5
C13 C18 C17 122.1(3)
C13 C18 H18 119.0
C17 C18 H18 119.0
O2 C19 O1 124.5(2)
O2 C19 C10 124.8(2)
O1 C19 C10 110.65(19)
O1 C20 C21 107.38(18)
O1 C20 H20A 110.2
C21 C20 H20A 110.2
O1 C20 H20B 110.2
C21 C20 H20B 110.2
H20A C20 H20B 108.5
C26 C21 C22 119.5(2)
C26 C21 C20 119.7(2)
C22 C21 C20 120.8(2)
C23 C22 C21 120.3(2)
C23 C22 H22 119.8
C21 C22 H22 119.8
C22 C23 C24 120.1(3)
C22 C23 H23 120.0
C24 C23 H23 120.0
C25 C24 C23 119.7(3)
C25 C24 H24 120.1
C23 C24 H24 120.1
C24 C25 C26 120.4(3)
C24 C25 H25 119.8
C26 C25 H25 119.8
C21 C26 C25 120.0(2)
C21 C26 H26 120.0
C25 C26 H26 120.0

loop_
_geom_bond_atom_site_label_1
_geom_bond_atom_site_label_2
_geom_bond_distance
Cl1 C16 1.746(3)
O1 C19 1.339(3)
O1 C20 1.453(3)
O2 C19 1.204(3)
N1 C10 1.322(3)
N1 C9 1.363(3)
C1 C13 1.525(4)
C1 C12 1.546(4)
C1 C2 1.552(4)
C1 H1 1.0000
C2 C3 1.507(3)
C2 H2A 0.9900
C2 H2B 0.9900
C3 C11 1.380(3)
C3 C4 1.410(3)
C4 C5 1.419(3)
C4 C9 1.433(3)
C5 C6 1.367(4)
C5 H5 0.9500
C6 C7 1.415(4)
C6 H6 0.9500
C7 C8 1.370(4)
C7 H7 0.9500
C8 C9 1.418(4)
C8 H8 0.9500
C10 C11 1.419(3)
C10 C19 1.515(3)
C11 C12 1.508(3)
C12 H12A 0.9900
C12 H12B 0.9900
C13 C18 1.381(4)
C13 C14 1.393(4)
C14 C15 1.387(4)
C14 H14 0.9500
C15 C16 1.382(4)
C15 H15 0.9500
C16 C17 1.367(4)
C17 C18 1.385(3)
C17 H17 0.9500
C18 H18 0.9500
C20 C21 1.506(3)
C20 H20A 0.9900
C20 H20B 0.9900
C21 C26 1.387(4)
C21 C22 1.396(4)
C22 C23 1.387(4)
C22 H22 0.9500
C23 C24 1.389(4)
C23 H23 0.9500
C24 C25 1.385(4)
C24 H24 0.9500
C25 C26 1.392(4)
C25 H25 0.9500
C26 H26 0.9500

loop_
_geom_hbond_atom_site_label_D
_geom_hbond_atom_site_label_H
_geom_hbond_atom_site_label_A
_geom_hbond_distance_DH
_geom_hbond_distance_HA
_geom_hbond_distance_DA
_geom_hbond_angle_DHA
_geom_hbond_site_symmetry_A
C8 H8 Cl1 0.95 2.93 3.518(3) 121.3 1_556
C20 H20B O2 0.99 2.55 3.383(3) 141.9 2_656

loop_
_geom_torsion_atom_site_label_1
_geom_torsion_atom_site_label_2
_geom_torsion_atom_site_label_3
_geom_torsion_atom_site_label_4
_geom_torsion
C13 C1 C2 C3 -153.1(2)
C12 C1 C2 C3 -26.3(2)
C1 C2 C3 C11 17.0(3)
C1 C2 C3 C4 -163.3(2)
C11 C3 C4 C5 178.9(2)
C2 C3 C4 C5 -0.8(4)
C11 C3 C4 C9 -1.1(3)
C2 C3 C4 C9 179.2(2)
C3 C4 C5 C6 178.7(2)
C9 C4 C5 C6 -1.3(3)
C4 C5 C6 C7 -0.1(4)
C5 C6 C7 C8 1.2(4)
C6 C7 C8 C9 -0.7(4)
C10 N1 C9 C8 179.8(2)
C10 N1 C9 C4 -0.2(3)
C7 C8 C9 N1 179.3(2)
C7 C8 C9 C4 -0.7(4)
C3 C4 C9 N1 1.7(3)
C5 C4 C9 N1 -178.3(2)
C3 C4 C9 C8 -178.3(2)
C5 C4 C9 C8 1.7(3)
C9 N1 C10 C11 -1.9(3)
C9 N1 C10 C19 179.33(19)
C4 C3 C11 C10 -0.8(3)
C2 C3 C11 C10 178.9(2)
C4 C3 C11 C12 -180.0(2)
C2 C3 C11 C12 -0.2(3)
N1 C10 C11 C3 2.5(3)
C19 C10 C11 C3 -178.9(2)
N1 C10 C11 C12 -178.6(2)
C19 C10 C11 C12 0.1(4)
C3 C11 C12 C1 -16.8(3)
C10 C11 C12 C1 164.2(2)
C13 C1 C12 C11 152.0(2)
C2 C1 C12 C11 26.4(2)
C12 C1 C13 C18 -173.9(2)
C2 C1 C13 C18 -53.1(3)
C12 C1 C13 C14 8.7(4)
C2 C1 C13 C14 129.5(3)
C18 C13 C14 C15 0.8(5)
C1 C13 C14 C15 178.2(3)
C13 C14 C15 C16 -0.7(5)
C14 C15 C16 C17 -0.5(5)
C14 C15 C16 Cl1 178.9(3)
C15 C16 C17 C18 1.5(4)
Cl1 C16 C17 C18 -177.9(2)
C14 C13 C18 C17 0.2(4)
C1 C13 C18 C17 -177.3(2)
C16 C17 C18 C13 -1.3(4)
C20 O1 C19 O2 1.4(3)
C20 O1 C19 C10 -179.62(18)
N1 C10 C19 O2 14.5(3)
C11 C10 C19 O2 -164.2(2)
N1 C10 C19 O1 -164.42(19)
C11 C10 C19 O1 16.8(3)
C19 O1 C20 C21 -168.04(19)
O1 C20 C21 C26 130.7(2)
O1 C20 C21 C22 -49.9(3)
C26 C21 C22 C23 -1.6(4)
C20 C21 C22 C23 179.0(2)
C21 C22 C23 C24 1.1(4)
C22 C23 C24 C25 0.4(4)
C23 C24 C25 C26 -1.3(4)
C22 C21 C26 C25 0.6(4)
C20 C21 C26 C25 -180.0(2)
C24 C25 C26 C21 0.8(4)
